data_1531991
loop_
_publ_author_name
'Poulet, G.'
'Tuel, A.'
'Sautet, P.'

_publ_section_title
;
 Structure of hydrated microporous aluminophosphates: static and molecular
 dynamics approaches of (Al P O4)-34 from first principles calculations
;
_journal_name_full 'J. Phys. Chem. B'
_journal_page_first 8599
_journal_page_last 8608
_journal_volume 106
_journal_year 2002
_chemical_formula_sum 'Al O4 P'
_chemical_name_systematic 'Al (P O4)'
_space_group_IT_number 148
_symmetry_space_group_name_Hall '-P 3*'
_symmetry_space_group_name_H-M 'R -3 :R'
_cell_angle_alpha 94.65
_cell_angle_beta 94.65
_cell_angle_gamma 94.65
_cell_formula_units_Z 6
_cell_length_a 9.442
_cell_length_b 9.442
_cell_length_c 9.442
_cell_volume 832.974
_citation_journal_id_ASTM JPCBFK
_cod_data_source_file Poulet_JPCBFK_2002_712.cif
_cod_data_source_block Al1O4P1
_cod_original_cell_volume 832.9745
_cod_original_sg_symbol_Hall '-R 3 (-y+z,x+z,-x+y+z)'
_cod_original_formula_sum 'Al1 O4 P1'
_cod_database_code 1531991

loop_
_symmetry_equiv_pos_as_xyz
x,y,z
z,x,y
y,z,x
-x,-y,-z
-z,-x,-y
-y,-z,-x

loop_
_atom_site_label
_atom_site_type_symbol
_atom_site_fract_x
_atom_site_fract_y
_atom_site_fract_z
_atom_site_occupancy
_atom_site_U_iso_or_equiv
P1 P+5 0.3335 0.1112 0.8787 1 0.0
O3 O-2 0.2558 0.2468 0.8942 1 0.0
O1 O-2 0.2515 0.7336 0.9868 1 0.0
O2 O-2 0.1528 0.857 0.4898 1 0.0
O4 O-2 0.034 0.0154 0.3234 1 0.0
Al1 Al+3 0.1005 0.3333 0.8771 1 0.0
